data_1544478
loop_
_publ_author_name
'Palacios, Laura'
'Di Giuseppe, Andrea'
'Artigas, Mar\'ia Jos\'e'
'Polo, Victor'
'Lahoz, Fernando J.'
'Castarlenas, Ricardo'
'P\'erez-Torrente, Jes\'us J.'
'Oro, Luis A.'

_publ_section_title
;
 Mechanistic insight into the pyridine enhanced \a-selectivity in alkyne
 hydrothiolation catalysed by quinolinolate--rhodium(i)--N-heterocyclic
 carbene complexes
;
_journal_issue 24
_journal_name_full 'Catal. Sci. Technol.'
_journal_page_first 8548
_journal_paper_doi 10.1039/C6CY01884J
_journal_volume 6
_journal_year 2016
_chemical_formula_moiety 'C44 H56 N3 O Rh'
_chemical_formula_sum 'C44 H56 N3 O Rh'
_chemical_formula_weight 745.82
_chemical_properties_physical ', Air-sensitive,Moisture-sensitive'
_space_group_crystal_system monoclinic
_space_group_IT_number 14
_space_group_name_Hall '-P 2yn'
_space_group_name_H-M_alt 'P 1 21/n 1'
_symmetry_space_group_name_Hall '-P 2yn'
_symmetry_space_group_name_H-M 'P 1 21/n 1'
_atom_sites_solution_hydrogens difmap
_audit_creation_method SHELXL-2014/7
_audit_update_record
;
2016-06-14 deposited with the CCDC.
2016-11-04 downloaded from the CCDC.
;
_cell_angle_alpha 90
_cell_angle_beta 103.684(2)
_cell_angle_gamma 90
_cell_formula_units_Z 4
_cell_length_a 11.4926(16)
_cell_length_b 17.417(2)
_cell_length_c 19.109(3)
_cell_measurement_reflns_used 6083
_cell_measurement_temperature 100(2)
_cell_measurement_theta_max 26.45
_cell_measurement_theta_min 2.16
_cell_volume 3716.4(9)
_computing_cell_refinement 'APEX2 v. 2009.7 (Bruker AXS, 2008)'
_computing_data_collection 'APEX2 v. 2009.7 (Bruker AXS, 2008)'
_computing_data_reduction 'APEX2 v. 2009.7 (Bruker AXS, 2008)'
_computing_molecular_graphics ORTEP
_computing_publication_material 'SHELXL-97 (Sheldrick, 1997)'
_computing_structure_refinement 'SHELXL-97 (Sheldrick, 1997)'
_computing_structure_solution 'SHELXS-97 (Sheldrick, 1990)'
_diffrn_ambient_temperature 100(2)
_diffrn_detector_area_resol_mean 8.26
_diffrn_measured_fraction_theta_full 0.990
_diffrn_measured_fraction_theta_max 0.934
_diffrn_measurement_device_type 'Bruker APEX system'
_diffrn_measurement_method '\w rotations with narrow frames'
_diffrn_radiation_monochromator graphite
_diffrn_radiation_source 'fine-focus sealed tube'
_diffrn_radiation_type MoK\a
_diffrn_radiation_wavelength 0.71073
_diffrn_reflns_av_R_equivalents 0.0906
_diffrn_reflns_av_unetI/netI 0.0801
_diffrn_reflns_Laue_measured_fraction_full 0.990
_diffrn_reflns_Laue_measured_fraction_max 0.934
_diffrn_reflns_limit_h_max 15
_diffrn_reflns_limit_h_min -15
_diffrn_reflns_limit_k_max 22
_diffrn_reflns_limit_k_min -23
_diffrn_reflns_limit_l_max 24
_diffrn_reflns_limit_l_min -25
_diffrn_reflns_number 42370
_diffrn_reflns_point_group_measured_fraction_full 0.990
_diffrn_reflns_point_group_measured_fraction_max 0.934
_diffrn_reflns_theta_full 27.500
_diffrn_reflns_theta_max 28.414
_diffrn_reflns_theta_min 1.603
_diffrn_standards_decay_% 0
_exptl_absorpt_coefficient_mu 0.497
_exptl_absorpt_correction_T_max 0.5281
_exptl_absorpt_correction_T_min 0.4066
_exptl_absorpt_correction_type multi-scan
_exptl_absorpt_process_details
;
 Multi-scan correction included in APEX2 package (Bruker AXS, 2008)
;
_exptl_crystal_colour Red
_exptl_crystal_density_diffrn 1.333
_exptl_crystal_description Block
_exptl_crystal_F_000 1576
_exptl_crystal_recrystallization_method 'Re-crystallisation from solvent'
_exptl_crystal_size_max 0.254
_exptl_crystal_size_mid 0.164
_exptl_crystal_size_min 0.130
_refine_diff_density_max 1.143
_refine_diff_density_min -0.768
_refine_diff_density_rms 0.101
_refine_ls_extinction_method none
_refine_ls_goodness_of_fit_ref 1.077
_refine_ls_hydrogen_treatment refxyz
_refine_ls_matrix_type full
_refine_ls_number_parameters 649
_refine_ls_number_reflns 8738
_refine_ls_number_restraints 0
_refine_ls_restrained_S_all 1.077
_refine_ls_R_factor_all 0.1028
_refine_ls_R_factor_gt 0.0618
_refine_ls_shift/su_max 0.003
_refine_ls_shift/su_mean 0.000
_refine_ls_structure_factor_coef Fsqd
_refine_ls_weighting_details 'w=1/[\s^2^(Fo^2^)+(0.0459P)^2^+3.9214P] where P=(Fo^2^+2Fc^2^)/3'
_refine_ls_weighting_scheme calc
_refine_ls_wR_factor_gt 0.1104
_refine_ls_wR_factor_ref 0.1242
_reflns_Friedel_coverage 0.000
_reflns_number_gt 6104
_reflns_number_total 8738
_reflns_threshold_expression 'I > 2\s(I)'
_cod_data_source_file c6cy01884j2.cif
_cod_data_source_block compnd_5b
_cod_depositor_comments 'Adding full bibliography for 1544478--1544480.cif.'
_cod_original_cell_volume 3716.5(9)
_cod_database_code 1544478
_shelx_shelxl_version_number 2014/7
_shelx_space_group_comment
;
The symmetry employed for this shelxl refinement is uniquely defined
by the following loop, which should always be used as a source of
symmetry information in preference to the above space-group names.
They are only intended as comments.
;
_solvent_exptl_crystal_recrystallization_method toluene/n-hexane

loop_
_space_group_symop_operation_xyz
'x, y, z'
'-x+1/2, y+1/2, -z+1/2'
'-x, -y, -z'
'x-1/2, -y-1/2, z-1/2'

loop_
_atom_site_label
_atom_site_type_symbol
_atom_site_fract_x
_atom_site_fract_y
_atom_site_fract_z
_atom_site_U_iso_or_equiv
_atom_site_adp_type
_atom_site_occupancy
_atom_site_site_symmetry_order
_atom_site_calc_flag
_atom_site_refinement_flags_adp
Rh1 Rh 0.20111(3) 0.12116(2) 0.19835(2) 0.02049(9) Uani 1 1 d .
N1 N 0.3403(3) 0.09265(19) 0.14592(17) 0.0221(7) Uani 1 1 d .
N2 N 0.3155(3) 0.02629(17) 0.32659(16) 0.0188(7) Uani 1 1 d .
N3 N 0.1915(3) -0.04180(18) 0.24764(16) 0.0205(7) Uani 1 1 d .
O1 O 0.1918(2) 0.21457(16) 0.12741(15) 0.0260(6) Uani 1 1 d .
C1 C 0.2298(3) 0.0331(2) 0.2625(2) 0.0194(8) Uani 1 1 d .
C2 C 0.3321(4) -0.0503(2) 0.3476(2) 0.0234(9) Uani 1 1 d .
H2 H 0.390(4) -0.064(2) 0.385(2) 0.028 Uiso 1 1 d U
C3 C 0.2549(4) -0.0920(2) 0.2993(2) 0.0223(8) Uani 1 1 d .
H3 H 0.240(4) -0.144(3) 0.297(2) 0.027 Uiso 1 1 d U
C4 C 0.0812(3) -0.0651(2) 0.1979(2) 0.0214(8) Uani 1 1 d .
C5 C -0.0233(4) -0.0670(2) 0.2236(2) 0.0234(9) Uani 1 1 d .
C6 C -0.1284(4) -0.0915(2) 0.1773(2) 0.0266(9) Uani 1 1 d .
H6 H -0.198(4) -0.093(2) 0.190(2) 0.031(12) Uiso 1 1 d .
C7 C -0.1310(4) -0.1148(3) 0.1079(2) 0.0285(9) Uani 1 1 d .
H7 H -0.204(4) -0.128(2) 0.078(2) 0.026(11) Uiso 1 1 d .
C8 C -0.0272(4) -0.1134(2) 0.0839(2) 0.0265(9) Uani 1 1 d .
H8 H -0.030(4) -0.131(2) 0.038(2) 0.035(12) Uiso 1 1 d .
C9 C 0.0811(4) -0.0887(2) 0.1278(2) 0.0225(8) Uani 1 1 d .
C10 C 0.1909(4) -0.0862(3) 0.0970(2) 0.0258(9) Uani 1 1 d .
H10 H 0.262(4) -0.076(2) 0.135(2) 0.031 Uiso 1 1 d U
C11 C 0.2162(5) -0.1637(3) 0.0665(3) 0.0340(11) Uani 1 1 d .
H11A H 0.222(4) -0.205(3) 0.097(3) 0.051 Uiso 1 1 d U
H11B H 0.294(5) -0.163(3) 0.055(3) 0.051 Uiso 1 1 d U
H11C H 0.154(4) -0.177(3) 0.024(3) 0.051 Uiso 1 1 d U
C12 C 0.1750(4) -0.0244(3) 0.0393(2) 0.0315(10) Uani 1 1 d .
H12A H 0.099(4) -0.036(2) -0.001(2) 0.030(12) Uiso 1 1 d .
H12B H 0.251(4) -0.018(3) 0.023(2) 0.044(14) Uiso 1 1 d .
H12C H 0.157(4) 0.028(3) 0.056(2) 0.031(12) Uiso 1 1 d .
C13 C -0.0240(4) -0.0435(2) 0.3002(2) 0.0257(9) Uani 1 1 d .
H13 H 0.039(4) -0.007(2) 0.318(2) 0.031 Uiso 1 1 d U
C14 C -0.0046(5) -0.1123(3) 0.3509(3) 0.0335(10) Uani 1 1 d .
H14A H 0.005(4) -0.093(3) 0.399(3) 0.050 Uiso 1 1 d U
H14B H 0.068(5) -0.142(3) 0.353(3) 0.050 Uiso 1 1 d U
H14C H -0.073(4) -0.148(3) 0.338(3) 0.050 Uiso 1 1 d U
C15 C -0.1385(5) -0.0024(3) 0.3049(3) 0.0341(11) Uani 1 1 d .
H15A H -0.210(4) -0.037(3) 0.300(2) 0.032(12) Uiso 1 1 d .
H15B H -0.156(5) 0.039(3) 0.275(3) 0.058(17) Uiso 1 1 d .
H15C H -0.124(4) 0.019(3) 0.347(3) 0.034(13) Uiso 1 1 d .
C16 C 0.3638(3) 0.0861(2) 0.3791(2) 0.0217(8) Uani 1 1 d .
C17 C 0.3210(4) 0.0879(2) 0.4426(2) 0.0231(9) Uani 1 1 d .
C18 C 0.3778(4) 0.1360(2) 0.4978(2) 0.0277(9) Uani 1 1 d .
H18 H 0.355(4) 0.139(3) 0.544(3) 0.043(14) Uiso 1 1 d .
C19 C 0.4717(4) 0.1818(2) 0.4917(2) 0.0283(9) Uani 1 1 d .
H19 H 0.511(4) 0.217(2) 0.530(2) 0.026(11) Uiso 1 1 d .
C20 C 0.5092(4) 0.1821(2) 0.4280(2) 0.0266(9) Uani 1 1 d .
H20 H 0.571(3) 0.216(2) 0.424(2) 0.020(10) Uiso 1 1 d .
C21 C 0.4559(3) 0.1346(2) 0.3708(2) 0.0219(8) Uani 1 1 d .
C22 C 0.5000(4) 0.1383(2) 0.3028(2) 0.0246(9) Uani 1 1 d .
H22 H 0.453(4) 0.105(2) 0.275(2) 0.025(12) Uiso 1 1 d .
C23 C 0.6306(5) 0.1171(4) 0.3151(3) 0.0471(14) Uani 1 1 d .
H23A H 0.654(4) 0.118(3) 0.271(3) 0.042(13) Uiso 1 1 d .
H23B H 0.642(4) 0.064(3) 0.330(3) 0.049(16) Uiso 1 1 d .
H23C H 0.679(5) 0.152(3) 0.348(3) 0.057(18) Uiso 1 1 d .
C24 C 0.4759(5) 0.2173(3) 0.2678(3) 0.0362(11) Uani 1 1 d .
H24A H 0.517(4) 0.254(3) 0.297(2) 0.034(13) Uiso 1 1 d .
H24B H 0.389(5) 0.228(3) 0.254(3) 0.047(15) Uiso 1 1 d .
H24C H 0.504(4) 0.218(3) 0.225(3) 0.039(13) Uiso 1 1 d .
C25 C 0.2163(4) 0.0403(3) 0.4531(2) 0.0283(10) Uani 1 1 d .
H25 H 0.191(4) 0.011(3) 0.416(2) 0.034 Uiso 1 1 d U
C26 C 0.2542(5) -0.0153(3) 0.5161(3) 0.0359(11) Uani 1 1 d .
H26A H 0.328(4) -0.049(3) 0.514(2) 0.041(13) Uiso 1 1 d .
H26B H 0.187(4) -0.049(3) 0.517(2) 0.040(13) Uiso 1 1 d .
H26C H 0.281(4) 0.013(3) 0.555(3) 0.040(14) Uiso 1 1 d .
C27 C 0.1130(4) 0.0913(3) 0.4631(3) 0.0360(11) Uani 1 1 d .
H27A H 0.137(4) 0.125(3) 0.504(3) 0.054 Uiso 1 1 d U
H27B H 0.050(5) 0.059(3) 0.469(3) 0.054 Uiso 1 1 d U
H27C H 0.084(4) 0.125(3) 0.422(3) 0.054 Uiso 1 1 d U
C28 C 0.4151(4) 0.0343(2) 0.1563(2) 0.0234(9) Uani 1 1 d .
H28 H 0.409(3) -0.003(2) 0.193(2) 0.021(10) Uiso 1 1 d .
C29 C 0.5027(4) 0.0239(3) 0.1173(2) 0.0301(10) Uani 1 1 d .
H29 H 0.554(4) -0.018(2) 0.128(2) 0.025(11) Uiso 1 1 d .
C30 C 0.5138(4) 0.0761(3) 0.0665(2) 0.0312(10) Uani 1 1 d .
H30 H 0.578(4) 0.071(2) 0.041(2) 0.027(11) Uiso 1 1 d .
C31 C 0.4376(4) 0.1405(2) 0.0538(2) 0.0253(9) Uani 1 1 d .
C32 C 0.4439(4) 0.1991(3) 0.0037(2) 0.0296(10) Uani 1 1 d .
H32 H 0.501(4) 0.196(3) -0.017(3) 0.047(15) Uiso 1 1 d .
C33 C 0.3686(4) 0.2603(3) -0.0025(2) 0.0292(10) Uani 1 1 d .
H33 H 0.370(4) 0.301(3) -0.033(3) 0.040(13) Uiso 1 1 d .
C34 C 0.2828(4) 0.2670(2) 0.0384(2) 0.0254(9) Uani 1 1 d .
H34 H 0.236(4) 0.311(2) 0.034(2) 0.030 Uiso 1 1 d U
C35 C 0.2706(3) 0.2106(2) 0.0876(2) 0.0235(9) Uani 1 1 d .
C36 C 0.3504(4) 0.1465(2) 0.0947(2) 0.0222(8) Uani 1 1 d .
C37 C 0.0213(3) 0.1308(2) 0.2054(2) 0.0229(8) Uani 1 1 d .
H37 H 0.006(3) 0.082(2) 0.215(2) 0.021(11) Uiso 1 1 d .
C38 C 0.0934(4) 0.1751(2) 0.2592(2) 0.0239(9) Uani 1 1 d .
H38 H 0.115(4) 0.153(2) 0.306(2) 0.030(12) Uiso 1 1 d .
C39 C 0.0903(4) 0.2605(3) 0.2580(3) 0.0310(10) Uani 1 1 d .
H39A H 0.070(4) 0.279(3) 0.212(3) 0.047 Uiso 1 1 d U
H39B H 0.170(4) 0.279(3) 0.282(3) 0.047 Uiso 1 1 d U
C40 C -0.0038(6) 0.2927(3) 0.2949(3) 0.0484(14) Uani 1 1 d .
H40A H -0.013(4) 0.350(3) 0.284(3) 0.055(15) Uiso 1 1 d .
H40B H 0.019(5) 0.282(3) 0.340(3) 0.055(18) Uiso 1 1 d .
C41 C -0.1280(5) 0.2539(4) 0.2739(3) 0.0543(15) Uani 1 1 d .
H41A H -0.126(4) 0.196(3) 0.285(3) 0.046(14) Uiso 1 1 d .
H41B H -0.186(5) 0.282(3) 0.300(3) 0.074(18) Uiso 1 1 d .
C42 C -0.1876(6) 0.2571(4) 0.1952(4) 0.0626(18) Uani 1 1 d .
H42B H -0.138(5) 0.310(3) 0.187(3) 0.072(19) Uiso 1 1 d .
H42A H -0.271(5) 0.268(3) 0.186(3) 0.069(18) Uiso 1 1 d .
C43 C -0.1843(4) 0.1856(3) 0.1504(3) 0.0411(12) Uani 1 1 d .
H43A H -0.238(5) 0.194(3) 0.103(3) 0.073(19) Uiso 1 1 d .
H43B H -0.221(4) 0.139(3) 0.167(3) 0.043(14) Uiso 1 1 d .
C44 C -0.0612(4) 0.1633(3) 0.1395(2) 0.0319(10) Uani 1 1 d .
H44A H -0.074(4) 0.122(2) 0.105(2) 0.029(11) Uiso 1 1 d .
H44B H -0.023(4) 0.205(3) 0.125(3) 0.047(15) Uiso 1 1 d .

loop_
_atom_site_aniso_label
_atom_site_aniso_U_11
_atom_site_aniso_U_22
_atom_site_aniso_U_33
_atom_site_aniso_U_23
_atom_site_aniso_U_13
_atom_site_aniso_U_12
Rh1 0.02455(16) 0.02335(16) 0.01663(15) 0.00288(14) 0.01099(11) 0.00177(15)
N1 0.0254(17) 0.0269(18) 0.0156(16) -0.0025(13) 0.0080(14) -0.0007(14)
N2 0.0254(17) 0.0184(16) 0.0158(15) 0.0002(12) 0.0113(13) 0.0009(13)
N3 0.0249(17) 0.0244(18) 0.0147(16) 0.0000(13) 0.0099(13) 0.0003(14)
O1 0.0291(15) 0.0274(15) 0.0260(15) 0.0080(12) 0.0155(13) 0.0054(12)
C1 0.0189(19) 0.026(2) 0.0167(19) -0.0006(16) 0.0115(16) 0.0022(16)
C2 0.028(2) 0.025(2) 0.020(2) 0.0030(17) 0.0094(17) 0.0051(18)
C3 0.028(2) 0.023(2) 0.020(2) 0.0021(17) 0.0128(17) 0.0042(17)
C4 0.025(2) 0.021(2) 0.020(2) 0.0008(16) 0.0075(16) 0.0011(16)
C5 0.028(2) 0.022(2) 0.023(2) -0.0004(16) 0.0120(17) 0.0013(17)
C6 0.026(2) 0.027(2) 0.028(2) 0.0006(18) 0.0099(19) -0.0004(18)
C7 0.028(2) 0.029(2) 0.027(2) -0.0009(19) 0.0031(18) -0.0008(19)
C8 0.034(2) 0.026(2) 0.019(2) -0.0003(18) 0.0053(17) 0.0015(19)
C9 0.028(2) 0.0187(19) 0.022(2) 0.0026(16) 0.0083(17) 0.0009(17)
C10 0.027(2) 0.035(2) 0.017(2) -0.0018(18) 0.0075(17) -0.0014(19)
C11 0.036(3) 0.040(3) 0.029(3) -0.005(2) 0.013(2) 0.005(2)
C12 0.035(3) 0.041(3) 0.021(2) -0.0028(19) 0.011(2) -0.009(2)
C13 0.030(2) 0.029(2) 0.022(2) -0.0023(17) 0.0140(18) -0.0007(18)
C14 0.040(3) 0.034(3) 0.030(2) 0.004(2) 0.015(2) 0.000(2)
C15 0.037(3) 0.038(3) 0.033(3) -0.001(2) 0.019(2) 0.004(2)
C16 0.024(2) 0.024(2) 0.019(2) 0.0016(16) 0.0079(16) 0.0056(17)
C17 0.029(2) 0.025(2) 0.018(2) 0.0038(16) 0.0113(17) 0.0050(17)
C18 0.035(2) 0.028(2) 0.023(2) -0.0029(17) 0.0125(18) 0.0030(18)
C19 0.037(2) 0.022(2) 0.026(2) -0.0037(18) 0.0077(19) 0.0001(19)
C20 0.027(2) 0.027(2) 0.027(2) -0.0019(18) 0.0082(18) -0.0020(18)
C21 0.025(2) 0.022(2) 0.0199(19) 0.0019(16) 0.0078(16) 0.0060(16)
C22 0.027(2) 0.027(2) 0.021(2) 0.0000(17) 0.0098(18) -0.0033(18)
C23 0.037(3) 0.080(4) 0.030(3) 0.013(3) 0.020(2) 0.017(3)
C24 0.052(3) 0.035(3) 0.021(2) 0.003(2) 0.008(2) -0.006(2)
C25 0.032(2) 0.038(3) 0.019(2) -0.0002(18) 0.0147(19) -0.002(2)
C26 0.049(3) 0.039(3) 0.025(3) 0.002(2) 0.018(2) -0.006(2)
C27 0.038(3) 0.044(3) 0.032(3) 0.004(2) 0.019(2) 0.000(2)
C28 0.027(2) 0.024(2) 0.021(2) -0.0024(17) 0.0091(17) -0.0003(17)
C29 0.031(2) 0.030(2) 0.031(2) -0.0046(19) 0.012(2) 0.004(2)
C30 0.031(2) 0.039(3) 0.030(2) -0.009(2) 0.019(2) -0.005(2)
C31 0.030(2) 0.029(2) 0.021(2) -0.0035(17) 0.0143(17) -0.0050(17)
C32 0.034(2) 0.043(3) 0.018(2) -0.0017(18) 0.0177(19) -0.007(2)
C33 0.037(3) 0.033(3) 0.020(2) 0.0036(18) 0.0101(19) -0.009(2)
C34 0.028(2) 0.028(2) 0.020(2) 0.0034(17) 0.0051(18) -0.0035(18)
C35 0.022(2) 0.030(2) 0.019(2) -0.0025(17) 0.0061(16) -0.0056(17)
C36 0.028(2) 0.025(2) 0.0145(19) -0.0002(15) 0.0055(16) -0.0044(17)
C37 0.026(2) 0.021(2) 0.024(2) 0.0043(17) 0.0121(17) 0.0006(17)
C38 0.027(2) 0.030(2) 0.018(2) 0.0008(17) 0.0130(17) -0.0033(18)
C39 0.042(3) 0.031(2) 0.024(2) -0.0047(19) 0.016(2) -0.007(2)
C40 0.069(4) 0.035(3) 0.052(4) -0.010(3) 0.035(3) 0.007(3)
C41 0.056(4) 0.053(4) 0.067(4) 0.003(3) 0.040(3) 0.015(3)
C42 0.040(3) 0.074(5) 0.079(5) 0.007(4) 0.025(3) 0.022(3)
C43 0.031(3) 0.058(4) 0.034(3) 0.015(2) 0.007(2) 0.006(2)
C44 0.030(2) 0.045(3) 0.020(2) 0.000(2) 0.0058(19) 0.002(2)

loop_
_atom_type_symbol
_atom_type_description
_atom_type_scat_dispersion_real
_atom_type_scat_dispersion_imag
_atom_type_scat_source
C C 0.0033 0.0016 'International Tables Vol C Tables 4.2.6.8 and 6.1.1.4'
H H 0.0000 0.0000 'International Tables Vol C Tables 4.2.6.8 and 6.1.1.4'
N N 0.0061 0.0033 'International Tables Vol C Tables 4.2.6.8 and 6.1.1.4'
O O 0.0106 0.0060 'International Tables Vol C Tables 4.2.6.8 and 6.1.1.4'
Rh Rh -1.1178 0.9187 'International Tables Vol C Tables 4.2.6.8 and 6.1.1.4'

loop_
_geom_angle_atom_site_label_1
_geom_angle_atom_site_label_2
_geom_angle_atom_site_label_3
_geom_angle
C1 Rh1 O1 172.91(13)
C1 Rh1 C38 92.15(16)
O1 Rh1 C38 93.67(14)
C1 Rh1 C37 92.57(15)
O1 Rh1 C37 94.51(13)
C38 Rh1 C37 38.50(15)
C1 Rh1 N1 94.51(14)
O1 Rh1 N1 78.88(11)
C38 Rh1 N1 164.59(14)
C37 Rh1 N1 154.40(14)
C28 N1 C36 118.1(3)
C28 N1 Rh1 130.1(3)
C36 N1 Rh1 111.9(3)
C1 N2 C2 110.9(3)
C1 N2 C16 128.5(3)
C2 N2 C16 118.7(3)
C1 N3 C3 111.0(3)
C1 N3 C4 125.8(3)
C3 N3 C4 121.3(3)
C35 O1 Rh1 113.3(2)
N2 C1 N3 103.1(3)
N2 C1 Rh1 127.3(3)
N3 C1 Rh1 128.0(3)
C3 C2 N2 107.4(4)
C3 C2 H2 131(3)
N2 C2 H2 121(3)
C2 C3 N3 107.5(4)
C2 C3 H3 131(3)
N3 C3 H3 121(3)
C5 C4 C9 121.4(4)
C5 C4 N3 117.8(3)
C9 C4 N3 120.8(3)
C6 C5 C4 118.3(4)
C6 C5 C13 119.7(4)
C4 C5 C13 122.0(4)
C7 C6 C5 121.5(4)
C7 C6 H6 116(3)
C5 C6 H6 123(3)
C8 C7 C6 119.4(4)
C8 C7 H7 122(3)
C6 C7 H7 118(3)
C7 C8 C9 121.7(4)
C7 C8 H8 118(3)
C9 C8 H8 120(3)
C8 C9 C4 117.7(4)
C8 C9 C10 118.9(4)
C4 C9 C10 123.4(4)
C9 C10 C12 109.5(4)
C9 C10 C11 112.0(4)
C12 C10 C11 110.5(4)
C9 C10 H10 110(2)
C12 C10 H10 110(3)
C11 C10 H10 104(2)
C10 C11 H11A 117(3)
C10 C11 H11B 110(3)
H11A C11 H11B 103(4)
C10 C11 H11C 111(3)
H11A C11 H11C 106(4)
H11B C11 H11C 110(4)
C10 C12 H12A 110(2)
C10 C12 H12B 110(3)
H12A C12 H12B 116(4)
C10 C12 H12C 115(2)
H12A C12 H12C 102(3)
H12B C12 H12C 104(4)
C15 C13 C5 112.6(4)
C15 C13 C14 109.4(4)
C5 C13 C14 111.5(4)
C15 C13 H13 105(3)
C5 C13 H13 110(3)
C14 C13 H13 108(3)
C13 C14 H14A 108(3)
C13 C14 H14B 116(3)
H14A C14 H14B 104(4)
C13 C14 H14C 111(3)
H14A C14 H14C 111(4)
H14B C14 H14C 107(4)
C13 C15 H15A 114(2)
C13 C15 H15B 114(3)
H15A C15 H15B 111(4)
C13 C15 H15C 106(3)
H15A C15 H15C 109(4)
H15B C15 H15C 102(4)
C21 C16 C17 120.8(4)
C21 C16 N2 122.0(3)
C17 C16 N2 116.9(3)
C18 C17 C16 118.1(4)
C18 C17 C25 118.5(4)
C16 C17 C25 123.4(4)
C19 C18 C17 121.8(4)
C19 C18 H18 116(3)
C17 C18 H18 123(3)
C18 C19 C20 119.5(4)
C18 C19 H19 122(2)
C20 C19 H19 118(2)
C19 C20 C21 121.2(4)
C19 C20 H20 118(2)
C21 C20 H20 120(2)
C20 C21 C16 118.4(4)
C20 C21 C22 118.5(4)
C16 C21 C22 123.1(4)
C21 C22 C23 112.4(4)
C21 C22 C24 110.7(4)
C23 C22 C24 111.1(4)
C21 C22 H22 102(3)
C23 C22 H22 112(3)
C24 C22 H22 108(3)
C22 C23 H23A 110(3)
C22 C23 H23B 110(3)
H23A C23 H23B 103(4)
C22 C23 H23C 110(3)
H23A C23 H23C 110(4)
H23B C23 H23C 113(5)
C22 C24 H24A 111(3)
C22 C24 H24B 111(3)
H24A C24 H24B 113(4)
C22 C24 H24C 108(3)
H24A C24 H24C 107(4)
H24B C24 H24C 107(4)
C17 C25 C26 111.4(4)
C17 C25 C27 111.3(4)
C26 C25 C27 110.8(4)
C17 C25 H25 110(3)
C26 C25 H25 104(3)
C27 C25 H25 109(3)
C25 C26 H26A 114(3)
C25 C26 H26B 108(3)
H26A C26 H26B 108(4)
C25 C26 H26C 106(3)
H26A C26 H26C 103(4)
H26B C26 H26C 116(4)
C25 C27 H27A 112(3)
C25 C27 H27B 108(3)
H27A C27 H27B 110(4)
C25 C27 H27C 112(3)
H27A C27 H27C 105(4)
H27B C27 H27C 109(4)
N1 C28 C29 123.1(4)
N1 C28 H28 118(2)
C29 C28 H28 119(2)
C30 C29 C28 119.7(4)
C30 C29 H29 121(3)
C28 C29 H29 119(3)
C29 C30 C31 119.8(4)
C29 C30 H30 120(2)
C31 C30 H30 120(2)
C30 C31 C36 117.2(4)
C30 C31 C32 124.3(4)
C36 C31 C32 118.5(4)
C33 C32 C31 119.4(4)
C33 C32 H32 123(3)
C31 C32 H32 117(3)
C32 C33 C34 122.3(4)
C32 C33 H33 123(3)
C34 C33 H33 115(3)
C35 C34 C33 121.1(4)
C35 C34 H34 120(3)
C33 C34 H34 119(3)
O1 C35 C34 123.2(4)
O1 C35 C36 120.0(3)
C34 C35 C36 116.7(4)
N1 C36 C31 122.1(4)
N1 C36 C35 115.9(3)
C31 C36 C35 121.9(4)
C38 C37 C44 124.1(4)
C38 C37 Rh1 70.7(2)
C44 C37 Rh1 114.3(3)
C38 C37 H37 119(3)
C44 C37 H37 114(3)
Rh1 C37 H37 100(3)
C37 C38 C39 122.4(4)
C37 C38 Rh1 70.8(2)
C39 C38 Rh1 116.9(3)
C37 C38 H38 117(3)
C39 C38 H38 115(3)
Rh1 C38 H38 107(3)
C38 C39 C40 112.1(4)
C38 C39 H39A 112(3)
C40 C39 H39A 105(3)
C38 C39 H39B 108(3)
C40 C39 H39B 111(3)
H39A C39 H39B 110(4)
C39 C40 C41 115.5(4)
C39 C40 H40A 108(3)
C41 C40 H40A 110(3)
C39 C40 H40B 108(4)
C41 C40 H40B 102(4)
H40A C40 H40B 114(5)
C42 C41 C40 114.8(5)
C42 C41 H41A 103(3)
C40 C41 H41A 114(3)
C42 C41 H41B 105(3)
C40 C41 H41B 109(3)
H41A C41 H41B 110(4)
C41 C42 C43 118.0(5)
C41 C42 H42B 93(3)
C43 C42 H42B 121(3)
C41 C42 H42A 113(4)
C43 C42 H42A 103(4)
H42B C42 H42A 109(5)
C42 C43 C44 115.7(5)
C42 C43 H43A 108(3)
C44 C43 H43A 108(3)
C42 C43 H43B 115(3)
C44 C43 H43B 108(3)
H43A C43 H43B 101(4)
C37 C44 C43 113.9(4)
C37 C44 H44A 105(3)
C43 C44 H44A 107(3)
C37 C44 H44B 108(3)
C43 C44 H44B 111(3)
H44A C44 H44B 113(4)

loop_
_geom_bond_atom_site_label_1
_geom_bond_atom_site_label_2
_geom_bond_distance
Rh1 C1 1.943(4)
Rh1 O1 2.104(3)
Rh1 C38 2.108(4)
Rh1 C37 2.109(4)
Rh1 N1 2.137(3)
N1 C28 1.316(5)
N1 C36 1.381(5)
N2 C1 1.383(5)
N2 C2 1.393(5)
N2 C16 1.461(5)
N3 C1 1.385(5)
N3 C3 1.388(5)
N3 C4 1.450(5)
O1 C35 1.314(4)
C2 C3 1.333(6)
C2 H2 0.89(4)
C3 H3 0.92(4)
C4 C5 1.401(5)
C4 C9 1.402(5)
C5 C6 1.385(6)
C5 C13 1.522(5)
C6 C7 1.380(6)
C6 H6 0.89(4)
C7 C8 1.376(6)
C7 H7 0.92(4)
C8 C9 1.394(6)
C8 H8 0.93(4)
C9 C10 1.513(5)
C10 C12 1.521(6)
C10 C11 1.526(6)
C10 H10 0.98(4)
C11 H11A 0.93(5)
C11 H11B 0.97(5)
C11 H11C 0.98(5)
C12 H12A 1.04(4)
C12 H12B 0.99(5)
C12 H12C 1.01(4)
C13 C15 1.519(6)
C13 C14 1.523(6)
C13 H13 0.96(4)
C14 H14A 0.96(5)
C14 H14B 0.98(5)
C14 H14C 0.98(5)
C15 H15A 1.00(4)
C15 H15B 0.91(6)
C15 H15C 0.87(5)
C16 C21 1.393(5)
C16 C17 1.414(5)
C17 C18 1.383(6)
C17 C25 1.512(6)
C18 C19 1.370(6)
C18 H18 0.98(5)
C19 C20 1.383(6)
C19 H19 0.97(4)
C20 C21 1.392(5)
C20 H20 0.94(4)
C21 C22 1.503(5)
C22 C23 1.509(6)
C22 C24 1.525(6)
C22 H22 0.88(4)
C23 H23A 0.93(5)
C23 H23B 0.96(5)
C23 H23C 0.95(5)
C24 H24A 0.90(5)
C24 H24B 0.99(5)
C24 H24C 0.94(5)
C25 C26 1.527(6)
C25 C27 1.531(6)
C25 H25 0.86(4)
C26 H26A 1.04(5)
C26 H26B 0.98(5)
C26 H26C 0.88(5)
C27 H27A 0.97(5)
C27 H27B 0.94(5)
C27 H27C 0.98(5)
C28 C29 1.399(6)
C28 H28 0.97(4)
C29 C30 1.356(6)
C29 H29 0.94(4)
C30 C31 1.409(6)
C30 H30 0.98(4)
C31 C36 1.412(5)
C31 C32 1.413(6)
C32 C33 1.359(6)
C32 H32 0.85(5)
C33 C34 1.401(6)
C33 H33 0.92(5)
C34 C35 1.390(5)
C34 H34 0.94(4)
C35 C36 1.431(6)
C37 C38 1.390(6)
C37 C44 1.497(6)
C37 H37 0.89(4)
C38 C39 1.489(6)
C38 H38 0.96(4)
C39 C40 1.530(7)
C39 H39A 0.91(5)
C39 H39B 0.98(5)
C40 C41 1.544(8)
C40 H40A 1.03(5)
C40 H40B 0.87(5)
C41 C42 1.499(9)
C41 H41A 1.04(5)
C41 H41B 1.04(6)
C42 C43 1.516(8)
C42 H42B 1.12(6)
C42 H42A 0.96(6)
C43 C44 1.528(6)
C43 H43A 0.98(6)
C43 H43B 1.00(5)
C44 H44A 0.96(4)
C44 H44B 0.93(5)
